data_4103198
loop_
_publ_author_name
'Chung-Hung Hsieh'
'Marcetta Y. Darensbourg'

_publ_section_title
;
 A {Fe(NO)3}10 Trinitrosyliron Complex Stabilized by an N-Heterocyclic
 Carbene and the Cationic and Neutral {Fe(NO)2}9/10 Products of Its NO
 Release
;
_journal_name_full 'Journal of the American Chemical Society'
_journal_page_first 14118
_journal_page_last 14125
_journal_paper_doi 10.1021/ja104135x
_journal_volume 132
_journal_year 2010
_chemical_formula_sum 'C21 H25 B F4 Fe N5 O3.5'
_chemical_formula_weight 546.12
_chemical_name_systematic
;
 ?
;
_space_group_IT_number 2
_symmetry_cell_setting triclinic
_symmetry_space_group_name_Hall '-P 1'
_symmetry_space_group_name_H-M 'P -1'
_atom_sites_solution_hydrogens geom
_atom_sites_solution_primary direct
_atom_sites_solution_secondary difmap
_audit_creation_method SHELXL-97
_cell_angle_alpha 104.936(6)
_cell_angle_beta 95.022(6)
_cell_angle_gamma 101.285(6)
_cell_formula_units_Z 2
_cell_length_a 8.252(4)
_cell_length_b 10.218(5)
_cell_length_c 15.767(8)
_cell_measurement_reflns_used 2530
_cell_measurement_temperature 110(2)
_cell_measurement_theta_max 22.3
_cell_measurement_theta_min 3.5
_cell_volume 1246.3(11)
_computing_cell_refinement 'Bruker APEXII'
_computing_data_collection 'Bruker APEXII'
_computing_data_reduction SAINT
_computing_structure_refinement 'SHELXL-97 (Sheldrick, 2008)'
_computing_structure_solution 'SHELXS-97 (Sheldrick, 2008)'
_diffrn_ambient_temperature 110(2)
_diffrn_measured_fraction_theta_full 0.913
_diffrn_measured_fraction_theta_max 0.913
_diffrn_measurement_device_type CCD
_diffrn_measurement_method Omega
_diffrn_radiation_monochromator graphite
_diffrn_radiation_source 'fine-focus sealed tube'
_diffrn_radiation_type MoK\a
_diffrn_radiation_wavelength 0.71073
_diffrn_reflns_av_R_equivalents 0.0544
_diffrn_reflns_av_sigmaI/netI 0.0734
_diffrn_reflns_limit_h_max 9
_diffrn_reflns_limit_h_min -9
_diffrn_reflns_limit_k_max 12
_diffrn_reflns_limit_k_min -12
_diffrn_reflns_limit_l_max 18
_diffrn_reflns_limit_l_min -18
_diffrn_reflns_number 10520
_diffrn_reflns_theta_full 25.00
_diffrn_reflns_theta_max 25.00
_diffrn_reflns_theta_min 2.54
_exptl_absorpt_coefficient_mu 0.669
_exptl_absorpt_correction_T_max 0.9361
_exptl_absorpt_correction_T_min 0.8244
_exptl_absorpt_correction_type multi-scan
_exptl_absorpt_process_details sadabs
_exptl_crystal_colour 'green '
_exptl_crystal_density_diffrn 1.455
_exptl_crystal_density_method 'not measured'
_exptl_crystal_description 'needle     '
_exptl_crystal_F_000 562
_exptl_crystal_size_max 0.20
_exptl_crystal_size_mid 0.14
_exptl_crystal_size_min 0.14
_refine_diff_density_max 0.877
_refine_diff_density_min -0.384
_refine_diff_density_rms 0.083
_refine_ls_extinction_method none
_refine_ls_goodness_of_fit_ref 1.001
_refine_ls_hydrogen_treatment constr
_refine_ls_matrix_type full
_refine_ls_number_parameters 353
_refine_ls_number_reflns 3996
_refine_ls_number_restraints 78
_refine_ls_restrained_S_all 1.014
_refine_ls_R_factor_all 0.0927
_refine_ls_R_factor_gt 0.0701
_refine_ls_shift/su_max 0.036
_refine_ls_shift/su_mean 0.001
_refine_ls_structure_factor_coef Fsqd
_refine_ls_weighting_details 'calc w=1/[\s^2^(Fo^2^)+(0.0822P)^2^+3.0071P] where P=(Fo^2^+2Fc^2^)/3'
_refine_ls_weighting_scheme calc
_refine_ls_wR_factor_gt 0.1632
_refine_ls_wR_factor_ref 0.1793
_reflns_number_gt 3038
_reflns_number_total 3996
_reflns_threshold_expression >2sigma(I)
_cod_data_source_file ja104135x_si_003.cif
_cod_data_source_block m
_cod_original_formula_sum 'C21 H25 B F4 Fe N5 O3.50'
_cod_database_code 4103198

loop_
_symmetry_equiv_pos_as_xyz
'x, y, z'
'-x, -y, -z'

loop_
_atom_site_label
_atom_site_type_symbol
_atom_site_fract_x
_atom_site_fract_y
_atom_site_fract_z
_atom_site_U_iso_or_equiv
_atom_site_adp_type
_atom_site_occupancy
_atom_site_symmetry_multiplicity
_atom_site_calc_flag
_atom_site_refinement_flags
_atom_site_disorder_assembly
_atom_site_disorder_group
Fe1 Fe 0.65665(9) 0.07619(7) -0.31993(5) 0.0316(3) Uani 1 1 d . . .
N4 N 0.5329(5) -0.2169(4) -0.3092(3) 0.0299(9) Uani 1 1 d . . .
C4 C 0.4405(6) -0.2647(4) -0.3976(3) 0.0275(10) Uani 1 1 d . . .
C1 C 0.6167(5) -0.0838(5) -0.2676(3) 0.0270(10) Uani 1 1 d . . .
N5 N 0.6683(5) -0.0848(4) -0.1843(3) 0.0299(9) Uani 1 1 d . . .
C8 C 0.4232(6) -0.3598(5) -0.5528(3) 0.0309(11) Uani 1 1 d . . .
H3 H 0.4761 -0.3863 -0.6036 0.037 Uiso 1 1 calc R . .
C13 C 0.7554(6) 0.0354(5) -0.1148(3) 0.0284(10) Uani 1 1 d . . .
N1 N 0.4789(6) 0.0551(4) -0.3878(3) 0.0405(11) Uani 1 1 d . . .
C9 C 0.5206(6) -0.3068(5) -0.4696(3) 0.0274(10) Uani 1 1 d . . .
C18 C 0.9278(6) 0.0689(5) -0.1006(3) 0.0326(11) Uani 1 1 d . . .
N3 N 0.6892(6) 0.2210(5) -0.2335(3) 0.0452(12) Uani 1 1 d . . .
O1 O 0.3621(6) 0.0472(4) -0.4356(3) 0.0556(11) Uani 1 1 d . . .
C14 C 0.6595(6) 0.1158(5) -0.0636(3) 0.0320(11) Uani 1 1 d . . .
C6 C 0.1784(6) -0.3267(5) -0.4899(4) 0.0371(12) Uani 1 1 d . . .
H8 H 0.0616 -0.3316 -0.4973 0.045 Uiso 1 1 calc R . .
C5 C 0.2685(6) -0.2714(5) -0.4054(3) 0.0331(11) Uani 1 1 d . . .
C7 C 0.2518(6) -0.3750(5) -0.5637(4) 0.0347(12) Uani 1 1 d . . .
C3 C 0.5317(6) -0.2988(5) -0.2505(3) 0.0357(12) Uani 1 1 d . . .
H12 H 0.4804 -0.3948 -0.2631 0.043 Uiso 1 1 calc R . .
C15 C 0.7451(7) 0.2318(6) 0.0046(3) 0.0384(12) Uani 1 1 d . . .
H13 H 0.6836 0.2867 0.0413 0.046 Uiso 1 1 calc R . .
C19 C 0.4738(6) 0.0821(7) -0.0839(4) 0.0433(13) Uani 1 1 d . . .
H14A H 0.4406 0.1050 -0.1386 0.065 Uiso 1 1 calc R . .
H14B H 0.4282 0.1365 -0.0349 0.065 Uiso 1 1 calc R . .
H14C H 0.4305 -0.0173 -0.0917 0.065 Uiso 1 1 calc R . .
C17 C 1.0056(6) 0.1862(6) -0.0330(4) 0.0402(13) Uani 1 1 d . . .
H15 H 1.1242 0.2113 -0.0224 0.048 Uiso 1 1 calc R . .
C2 C 0.6164(6) -0.2161(5) -0.1736(4) 0.0363(12) Uani 1 1 d . . .
H16 H 0.6375 -0.2423 -0.1209 0.044 Uiso 1 1 calc R . .
O3 O 0.7074(7) 0.3269(5) -0.1823(3) 0.0765(16) Uani 1 1 d . . .
C12 C 0.7051(6) -0.2971(5) -0.4601(4) 0.0388(12) Uani 1 1 d . . .
H17A H 0.7444 -0.3033 -0.4011 0.058 Uiso 1 1 calc R . .
H17B H 0.7623 -0.2081 -0.4675 0.058 Uiso 1 1 calc R . .
H17C H 0.7292 -0.3736 -0.5055 0.058 Uiso 1 1 calc R . .
N2 N 0.8285(6) 0.0690(5) -0.3710(3) 0.0444(11) Uani 1 1 d . . .
C11 C 0.1463(8) -0.4414(6) -0.6511(4) 0.0486(15) Uani 1 1 d . . .
H18A H 0.0830 -0.3766 -0.6659 0.073 Uiso 1 1 calc R . .
H18B H 0.0687 -0.5258 -0.6487 0.073 Uiso 1 1 calc R . .
H18C H 0.2175 -0.4658 -0.6966 0.073 Uiso 1 1 calc R . .
C16 C 0.9174(7) 0.2687(6) 0.0198(4) 0.0444(13) Uani 1 1 d . . .
O2 O 0.9411(6) 0.0765(6) -0.4080(3) 0.0723(14) Uani 1 1 d . . .
C10 C 0.1880(7) -0.2167(7) -0.3264(4) 0.0548(17) Uani 1 1 d . . .
H20A H 0.1969 -0.2723 -0.2847 0.082 Uiso 1 1 calc R . .
H20B H 0.0699 -0.2225 -0.3456 0.082 Uiso 1 1 calc R . .
H20C H 0.2443 -0.1195 -0.2973 0.082 Uiso 1 1 calc R . .
C20 C 1.0045(8) 0.3958(7) 0.0944(5) 0.0605(18) Uani 1 1 d . . .
H21A H 0.9840 0.4795 0.0800 0.091 Uiso 1 1 calc R . .
H21B H 1.1249 0.4006 0.1019 0.091 Uiso 1 1 calc R . .
H21C H 0.9612 0.3898 0.1495 0.091 Uiso 1 1 calc R . .
C21 C 1.0273(7) -0.0172(6) -0.1577(4) 0.0467(14) Uani 1 1 d . . .
H26A H 0.9512 -0.0916 -0.2045 0.070 Uiso 1 1 calc R . .
H26B H 1.0932 -0.0581 -0.1211 0.070 Uiso 1 1 calc R . .
H26C H 1.1023 0.0419 -0.1846 0.070 Uiso 1 1 calc R . .
O1W O 0.5944(11) 0.5935(10) -0.0313(6) 0.063(2) Uani 0.50 1 d P . .
H1W H 0.6066 0.5858 0.0212 0.094 Uiso 0.50 1 d PR . .
H2W H 0.6311 0.5400 -0.0722 0.094 Uiso 0.50 1 d PR . .
B1_1 B 0.7440(11) 0.6715(11) 0.2328(7) 0.0562(17) Uani 0.797(8) 1 d PDU A 1
F1_1 F 0.6807(7) 0.7877(6) 0.2528(4) 0.0841(19) Uani 0.797(8) 1 d PDU A 1
F2_1 F 0.7186(7) 0.6007(6) 0.2965(4) 0.0825(18) Uani 0.797(8) 1 d PDU A 1
F3_1 F 0.6628(7) 0.5884(8) 0.1510(4) 0.108(2) Uani 0.797(8) 1 d PDU A 1
F4_1 F 0.9093(5) 0.7103(5) 0.2291(3) 0.0553(13) Uani 0.797(8) 1 d PDU A 1
B1_2 B 0.779(4) 0.706(3) 0.2833(17) 0.191(3) Uani 0.203(8) 1 d PDU A 2
F1_2 F 0.750(5) 0.823(3) 0.264(2) 0.191(3) Uani 0.203(8) 1 d PDU A 2
F2_2 F 0.818(5) 0.731(4) 0.3743(16) 0.191(3) Uani 0.203(8) 1 d PDU A 2
F3_2 F 0.635(4) 0.603(4) 0.253(2) 0.191(3) Uani 0.203(8) 1 d PDU A 2
F4_2 F 0.906(4) 0.668(4) 0.242(2) 0.191(3) Uani 0.203(8) 1 d PDU A 2

loop_
_atom_site_aniso_label
_atom_site_aniso_U_11
_atom_site_aniso_U_22
_atom_site_aniso_U_33
_atom_site_aniso_U_23
_atom_site_aniso_U_13
_atom_site_aniso_U_12
Fe1 0.0334(4) 0.0268(4) 0.0263(4) 0.0015(3) 0.0001(3) -0.0025(3)
N4 0.026(2) 0.028(2) 0.029(2) 0.0020(17) -0.0001(17) 0.0003(16)
C4 0.024(2) 0.021(2) 0.033(3) 0.0038(19) 0.0026(19) 0.0000(18)
C1 0.017(2) 0.029(2) 0.030(3) 0.002(2) 0.0010(18) 0.0004(18)
N5 0.026(2) 0.034(2) 0.025(2) 0.0041(17) 0.0015(16) 0.0016(17)
C8 0.037(3) 0.021(2) 0.029(3) -0.0007(19) 0.003(2) 0.004(2)
C13 0.026(2) 0.032(2) 0.023(2) 0.003(2) -0.0011(19) 0.0046(19)
N1 0.049(3) 0.031(2) 0.040(3) 0.009(2) 0.003(2) 0.007(2)
C9 0.026(2) 0.020(2) 0.032(3) 0.0033(19) 0.003(2) 0.0041(18)
C18 0.022(2) 0.037(3) 0.034(3) 0.002(2) 0.003(2) 0.008(2)
N3 0.059(3) 0.034(3) 0.031(2) 0.004(2) 0.003(2) -0.009(2)
O1 0.055(3) 0.055(3) 0.050(3) 0.012(2) -0.014(2) 0.009(2)
C14 0.031(3) 0.041(3) 0.023(2) 0.007(2) 0.004(2) 0.006(2)
C6 0.021(2) 0.033(3) 0.048(3) 0.003(2) -0.005(2) 0.002(2)
C5 0.025(2) 0.028(2) 0.038(3) -0.002(2) 0.000(2) 0.0023(19)
C7 0.035(3) 0.019(2) 0.044(3) 0.011(2) -0.010(2) -0.002(2)
C3 0.037(3) 0.029(3) 0.037(3) 0.005(2) 0.004(2) 0.003(2)
C15 0.037(3) 0.047(3) 0.026(3) -0.001(2) -0.001(2) 0.016(2)
C19 0.032(3) 0.061(4) 0.040(3) 0.015(3) 0.011(2) 0.014(3)
C17 0.022(2) 0.048(3) 0.041(3) 0.000(3) -0.003(2) 0.005(2)
C2 0.036(3) 0.037(3) 0.035(3) 0.011(2) 0.002(2) 0.007(2)
O3 0.118(4) 0.041(3) 0.046(3) -0.009(2) 0.021(3) -0.016(3)
C12 0.028(3) 0.035(3) 0.052(3) 0.008(2) 0.010(2) 0.008(2)
N2 0.034(3) 0.051(3) 0.044(3) 0.012(2) 0.007(2) 0.001(2)
C11 0.058(4) 0.032(3) 0.043(3) 0.008(3) -0.016(3) -0.005(3)
C16 0.046(3) 0.045(3) 0.030(3) -0.005(2) -0.005(2) 0.008(3)
O2 0.056(3) 0.090(4) 0.065(3) 0.013(3) 0.030(3) 0.007(3)
C10 0.028(3) 0.064(4) 0.057(4) -0.007(3) 0.014(3) 0.004(3)
C20 0.055(4) 0.057(4) 0.050(4) -0.012(3) -0.009(3) 0.009(3)
C21 0.029(3) 0.054(3) 0.051(4) 0.002(3) 0.009(3) 0.009(2)
O1W 0.058(5) 0.064(6) 0.052(5) -0.009(4) -0.003(4) 0.018(4)
B1_1 0.040(3) 0.070(4) 0.059(4) 0.013(3) 0.006(3) 0.021(3)
F1_1 0.081(4) 0.094(4) 0.084(4) 0.008(3) 0.012(3) 0.058(3)
F2_1 0.072(3) 0.083(3) 0.090(4) 0.035(3) 0.018(3) -0.006(3)
F3_1 0.072(3) 0.139(5) 0.070(3) -0.034(3) -0.013(3) 0.019(3)
F4_1 0.037(2) 0.069(3) 0.064(3) 0.027(2) 0.0115(19) 0.011(2)
B1_2 0.248(5) 0.173(5) 0.116(5) 0.062(5) 0.053(5) -0.078(5)
F1_2 0.248(5) 0.173(5) 0.116(5) 0.062(5) 0.053(5) -0.078(5)
F2_2 0.248(5) 0.173(5) 0.116(5) 0.062(5) 0.053(5) -0.078(5)
F3_2 0.248(5) 0.173(5) 0.116(5) 0.062(5) 0.053(5) -0.078(5)
F4_2 0.248(5) 0.173(5) 0.116(5) 0.062(5) 0.053(5) -0.078(5)

loop_
_atom_type_symbol
_atom_type_description
_atom_type_scat_dispersion_real
_atom_type_scat_dispersion_imag
_atom_type_scat_source
C C 0.0033 0.0016 'International Tables Vol C Tables 4.2.6.8 and 6.1.1.4'
H H 0.0000 0.0000 'International Tables Vol C Tables 4.2.6.8 and 6.1.1.4'
B B 0.0013 0.0007 'International Tables Vol C Tables 4.2.6.8 and 6.1.1.4'
N N 0.0061 0.0033 'International Tables Vol C Tables 4.2.6.8 and 6.1.1.4'
O O 0.0106 0.0060 'International Tables Vol C Tables 4.2.6.8 and 6.1.1.4'
F F 0.0171 0.0103 'International Tables Vol C Tables 4.2.6.8 and 6.1.1.4'
Fe Fe 0.3463 0.8444 'International Tables Vol C Tables 4.2.6.8 and 6.1.1.4'

loop_
_geom_angle_atom_site_label_1
_geom_angle_atom_site_label_2
_geom_angle_atom_site_label_3
_geom_angle
N1 Fe1 N3 111.7(2)
N1 Fe1 N2 114.9(2)
N3 Fe1 N2 111.5(2)
N1 Fe1 C1 104.84(19)
N3 Fe1 C1 105.8(2)
N2 Fe1 C1 107.4(2)
C1 N4 C3 110.3(4)
C1 N4 C4 125.5(4)
C3 N4 C4 123.8(4)
C9 C4 C5 122.9(4)
C9 C4 N4 120.0(4)
C5 C4 N4 117.1(4)
N5 C1 N4 104.8(4)
N5 C1 Fe1 128.0(3)
N4 C1 Fe1 127.2(3)
C1 N5 C2 110.8(4)
C1 N5 C13 124.6(4)
C2 N5 C13 124.5(4)
C7 C8 C9 122.0(5)
C7 C8 H3 119.0
C9 C8 H3 119.0
C18 C13 C14 122.5(4)
C18 C13 N5 119.7(4)
C14 C13 N5 117.8(4)
O1 N1 Fe1 176.0(4)
C4 C9 C8 117.5(4)
C4 C9 C12 122.1(4)
C8 C9 C12 120.4(5)
C17 C18 C13 117.4(4)
C17 C18 C21 121.2(4)
C13 C18 C21 121.4(5)
O3 N3 Fe1 171.9(5)
C15 C14 C13 117.4(4)
C15 C14 C19 121.2(5)
C13 C14 C19 121.4(4)
C7 C6 C5 122.5(5)
C7 C6 H8 118.7
C5 C6 H8 118.7
C6 C5 C4 116.8(5)
C6 C5 C10 121.9(5)
C4 C5 C10 121.2(5)
C6 C7 C8 118.2(5)
C6 C7 C11 119.7(5)
C8 C7 C11 122.1(5)
C2 C3 N4 106.5(4)
C2 C3 H12 126.7
N4 C3 H12 126.7
C16 C15 C14 121.4(5)
C16 C15 H13 119.3
C14 C15 H13 119.3
C14 C19 H14A 109.5
C14 C19 H14B 109.5
H14A C19 H14B 109.5
C14 C19 H14C 109.5
H14A C19 H14C 109.5
H14B C19 H14C 109.5
C18 C17 C16 122.5(5)
C18 C17 H15 118.7
C16 C17 H15 118.7
C3 C2 N5 107.6(5)
C3 C2 H16 126.2
N5 C2 H16 126.2
C9 C12 H17A 109.5
C9 C12 H17B 109.5
H17A C12 H17B 109.5
C9 C12 H17C 109.5
H17A C12 H17C 109.5
H17B C12 H17C 109.5
O2 N2 Fe1 172.6(5)
C7 C11 H18A 109.5
C7 C11 H18B 109.5
H18A C11 H18B 109.5
C7 C11 H18C 109.5
H18A C11 H18C 109.5
H18B C11 H18C 109.5
C15 C16 C17 118.7(5)
C15 C16 C20 119.4(5)
C17 C16 C20 121.9(5)
C5 C10 H20A 109.5
C5 C10 H20B 109.5
H20A C10 H20B 109.5
C5 C10 H20C 109.5
H20A C10 H20C 109.5
H20B C10 H20C 109.5
C16 C20 H21A 109.5
C16 C20 H21B 109.5
H21A C20 H21B 109.5
C16 C20 H21C 109.5
H21A C20 H21C 109.5
H21B C20 H21C 109.5
C18 C21 H26A 109.5
C18 C21 H26B 109.5
H26A C21 H26B 109.5
C18 C21 H26C 109.5
H26A C21 H26C 109.5
H26B C21 H26C 109.5
H1W O1W H2W 119.6
F4_1 B1_1 F1_1 108.7(8)
F4_1 B1_1 F3_1 109.6(8)
F1_1 B1_1 F3_1 107.7(8)
F4_1 B1_1 F2_1 110.4(7)
F1_1 B1_1 F2_1 110.2(8)
F3_1 B1_1 F2_1 110.1(8)
F4_2 B1_2 F1_2 108.6(11)
F4_2 B1_2 F3_2 110.3(11)
F1_2 B1_2 F3_2 107.7(11)
F4_2 B1_2 F2_2 110.3(10)
F1_2 B1_2 F2_2 110.3(11)
F3_2 B1_2 F2_2 109.6(11)

loop_
_geom_bond_atom_site_label_1
_geom_bond_atom_site_label_2
_geom_bond_distance
Fe1 N1 1.681(5)
Fe1 N3 1.691(5)
Fe1 N2 1.696(5)
Fe1 C1 1.999(5)
N4 C1 1.360(6)
N4 C3 1.398(7)
N4 C4 1.442(6)
C4 C9 1.379(7)
C4 C5 1.401(7)
C1 N5 1.347(6)
N5 C2 1.384(7)
N5 C13 1.432(6)
C8 C7 1.383(7)
C8 C9 1.392(7)
C8 H3 0.9500
C13 C18 1.381(7)
C13 C14 1.405(7)
N1 O1 1.147(6)
C9 C12 1.498(7)
C18 C17 1.379(7)
C18 C21 1.504(7)
N3 O3 1.144(6)
C14 C15 1.394(7)
C14 C19 1.490(7)
C6 C7 1.382(8)
C6 C5 1.386(7)
C6 H8 0.9500
C5 C10 1.494(8)
C7 C11 1.482(7)
C3 C2 1.328(7)
C3 H12 0.9500
C15 C16 1.380(8)
C15 H13 0.9500
C19 H14A 0.9800
C19 H14B 0.9800
C19 H14C 0.9800
C17 C16 1.386(8)
C17 H15 0.9500
C2 H16 0.9500
C12 H17A 0.9800
C12 H17B 0.9800
C12 H17C 0.9800
N2 O2 1.140(6)
C11 H18A 0.9800
C11 H18B 0.9800
C11 H18C 0.9800
C16 C20 1.512(8)
C10 H20A 0.9800
C10 H20B 0.9800
C10 H20C 0.9800
C20 H21A 0.9800
C20 H21B 0.9800
C20 H21C 0.9800
C21 H26A 0.9800
C21 H26B 0.9800
C21 H26C 0.9800
O1W H1W 0.8500
O1W H2W 0.8499
B1_1 F4_1 1.355(10)
B1_1 F1_1 1.364(11)
B1_1 F3_1 1.377(11)
B1_1 F2_1 1.388(12)
B1_2 F4_2 1.356(11)
B1_2 F1_2 1.364(12)
B1_2 F3_2 1.376(12)
B1_2 F2_2 1.388(13)

loop_
_geom_torsion_atom_site_label_1
_geom_torsion_atom_site_label_2
_geom_torsion_atom_site_label_3
_geom_torsion_atom_site_label_4
_geom_torsion
C1 N4 C4 C9 87.6(6)
C3 N4 C4 C9 -100.3(6)
C1 N4 C4 C5 -95.1(5)
C3 N4 C4 C5 77.0(6)
C3 N4 C1 N5 0.8(5)
C4 N4 C1 N5 173.7(4)
C3 N4 C1 Fe1 179.9(3)
C4 N4 C1 Fe1 -7.1(7)
N1 Fe1 C1 N5 -142.9(4)
N3 Fe1 C1 N5 -24.7(5)
N2 Fe1 C1 N5 94.5(4)
N1 Fe1 C1 N4 38.2(4)
N3 Fe1 C1 N4 156.4(4)
N2 Fe1 C1 N4 -84.5(4)
N4 C1 N5 C2 -0.5(5)
Fe1 C1 N5 C2 -179.7(3)
N4 C1 N5 C13 -176.7(4)
Fe1 C1 N5 C13 4.2(7)
C1 N5 C13 C18 -92.6(6)
C2 N5 C13 C18 91.7(6)
C1 N5 C13 C14 87.0(6)
C2 N5 C13 C14 -88.7(6)
N3 Fe1 N1 O1 71(7)
N2 Fe1 N1 O1 -58(7)
C1 Fe1 N1 O1 -175(7)
C5 C4 C9 C8 -0.9(7)
N4 C4 C9 C8 176.2(4)
C5 C4 C9 C12 179.2(4)
N4 C4 C9 C12 -3.7(7)
C7 C8 C9 C4 -2.3(7)
C7 C8 C9 C12 177.6(4)
C14 C13 C18 C17 0.1(8)
N5 C13 C18 C17 179.7(5)
C14 C13 C18 C21 -178.6(5)
N5 C13 C18 C21 1.0(8)
N1 Fe1 N3 O3 -49(4)
N2 Fe1 N3 O3 81(4)
C1 Fe1 N3 O3 -162(4)
C18 C13 C14 C15 -1.1(7)
N5 C13 C14 C15 179.3(4)
C18 C13 C14 C19 176.3(5)
N5 C13 C14 C19 -3.3(7)
C7 C6 C5 C4 0.7(8)
C7 C6 C5 C10 178.7(5)
C9 C4 C5 C6 1.7(7)
N4 C4 C5 C6 -175.5(4)
C9 C4 C5 C10 -176.3(5)
N4 C4 C5 C10 6.5(7)
C5 C6 C7 C8 -3.8(8)
C5 C6 C7 C11 176.0(5)
C9 C8 C7 C6 4.6(7)
C9 C8 C7 C11 -175.1(5)
C1 N4 C3 C2 -0.7(6)
C4 N4 C3 C2 -173.8(4)
C13 C14 C15 C16 1.8(8)
C19 C14 C15 C16 -175.6(5)
C13 C18 C17 C16 0.3(9)
C21 C18 C17 C16 179.0(6)
N4 C3 C2 N5 0.4(6)
C1 N5 C2 C3 0.1(6)
C13 N5 C2 C3 176.3(4)
N1 Fe1 N2 O2 62(4)
N3 Fe1 N2 O2 -66(4)
C1 Fe1 N2 O2 178(4)
C14 C15 C16 C17 -1.4(9)
C14 C15 C16 C20 179.7(6)
C18 C17 C16 C15 0.3(9)
C18 C17 C16 C20 179.1(6)
